data_2225702
loop_
_publ_author_name
'Wan, Chong-Qing'
'Wang, Zi-Jia'
'Zhang, Fan'

_publ_section_title
;
 <i>catena</i>-Poly[[aquacadmium(II)]-bis(\m~2~-4-chlorobenzoato)]
;
_journal_coeditor_code SJ2730
_journal_issue 4
_journal_name_full 'Acta Crystallographica Section E'
_journal_page_first m385
_journal_page_last m386
_journal_paper_doi 10.1107/S1600536810008068
_journal_volume 66
_journal_year 2010
_chemical_formula_iupac '[Cd (C7 H4 Cl O2)2 (H2 O)]'
_chemical_formula_moiety 'C14 H10 Cd Cl2 O5'
_chemical_formula_sum 'C14 H10 Cd Cl2 O5'
_chemical_formula_weight 441.52
_chemical_name_systematic
;
<i>catena</i>-Poly[[aquacadmium(II)]-bis(\m~2~-4-chlorobenzoato)]
;
_space_group_IT_number 15
_symmetry_cell_setting monoclinic
_symmetry_space_group_name_Hall '-C 2yc'
_symmetry_space_group_name_H-M 'C 1 2/c 1'
_atom_sites_solution_hydrogens geom
_atom_sites_solution_primary direct
_atom_sites_solution_secondary difmap
_audit_creation_method SHELXL97
_cell_angle_alpha 90.00
_cell_angle_beta 98.883(3)
_cell_angle_gamma 90.00
_cell_formula_units_Z 4
_cell_length_a 32.525(2)
_cell_length_b 6.4769(5)
_cell_length_c 7.1419(6)
_cell_measurement_reflns_used 543
_cell_measurement_temperature 296(2)
_cell_measurement_theta_max 26.72
_cell_measurement_theta_min 2.31
_cell_volume 1486.48(19)
_computing_cell_refinement 'APEX2 and SAINT (Bruker, 2007)'
_computing_data_collection 'APEX2 (Bruker, 2007)'
_computing_data_reduction 'SAINT (Bruker, 2007)'
_computing_molecular_graphics 'SHELXTL (Sheldrick, 2008)'
_computing_publication_material 'SHELXTL (Sheldrick, 2008) and PLATON (Spek, 2009)'
_computing_structure_refinement 'SHELXL97 (Sheldrick, 2008)'
_computing_structure_solution 'SHELXS97 (Sheldrick, 2008)'
_diffrn_ambient_temperature 296(2)
_diffrn_measured_fraction_theta_full 0.999
_diffrn_measured_fraction_theta_max 0.999
_diffrn_measurement_device_type 'Bruker APEXII CCD area-detector'
_diffrn_measurement_method \w
_diffrn_radiation_monochromator graphite
_diffrn_radiation_source 'fine-focus sealed tube'
_diffrn_radiation_type MoK\a
_diffrn_radiation_wavelength 0.71073
_diffrn_reflns_av_R_equivalents 0.0205
_diffrn_reflns_av_sigmaI/netI 0.0134
_diffrn_reflns_limit_h_max 38
_diffrn_reflns_limit_h_min -38
_diffrn_reflns_limit_k_max 7
_diffrn_reflns_limit_k_min -7
_diffrn_reflns_limit_l_max 8
_diffrn_reflns_limit_l_min -8
_diffrn_reflns_number 9459
_diffrn_reflns_theta_full 25.10
_diffrn_reflns_theta_max 25.10
_diffrn_reflns_theta_min 3.21
_exptl_absorpt_coefficient_mu 1.848
_exptl_absorpt_correction_T_max 0.7456
_exptl_absorpt_correction_T_min 0.5667
_exptl_absorpt_correction_type multi-scan
_exptl_absorpt_process_details '(SADABS; Bruker, 2007)'
_exptl_crystal_colour colorless
_exptl_crystal_density_diffrn 1.973
_exptl_crystal_density_method 'not measured'
_exptl_crystal_description rod
_exptl_crystal_F_000 864
_exptl_crystal_size_max 0.4
_exptl_crystal_size_mid 0.3
_exptl_crystal_size_min 0.2
_refine_diff_density_max 0.259
_refine_diff_density_min -0.340
_refine_ls_extinction_method none
_refine_ls_goodness_of_fit_ref 1.118
_refine_ls_hydrogen_treatment constr
_refine_ls_matrix_type full
_refine_ls_number_parameters 101
_refine_ls_number_reflns 1334
_refine_ls_number_restraints 0
_refine_ls_restrained_S_all 1.118
_refine_ls_R_factor_all 0.0160
_refine_ls_R_factor_gt 0.0156
_refine_ls_shift/su_max 0.001
_refine_ls_shift/su_mean 0.000
_refine_ls_structure_factor_coef Fsqd
_refine_ls_weighting_details 'calc w=1/[\s^2^(Fo^2^)+(0.0231P)^2^+1.3036P] P=(Fo^2^+2Fc^2^)/3'
_refine_ls_weighting_scheme calc
_refine_ls_wR_factor_gt 0.0419
_refine_ls_wR_factor_ref 0.0422
_reflns_number_gt 1308
_reflns_number_total 1334
_reflns_threshold_expression I>2\s(I)
_cod_data_source_file sj2730.cif
_cod_data_source_block I
_cod_depositor_comments
;
The following automatic conversions were performed:
'_symmetry_cell_setting' value 'Monoclinic' changed to 'monoclinic'
according to '/home/saulius/struct/CIF-dictionaries/cif_core.dic'
dictionary named 'cif_core.dic' version 2.4.1 from 2010-06-29.

Automatic conversion script
Id: cif_fix_enum 1527 2010-12-29 10:47:43Z saulius 
;
_cod_original_sg_symbol_H-M 'C 2/c'
_cod_database_code 2225702
_cod_database_fobs_code 2225702

loop_
_symmetry_equiv_pos_as_xyz
'x, y, z'
'-x, y, -z+1/2'
'x+1/2, y+1/2, z'
'-x+1/2, y+1/2, -z+1/2'
'-x, -y, -z'
'x, -y, z-1/2'
'-x+1/2, -y+1/2, -z'
'x+1/2, -y+1/2, z-1/2'

loop_
_atom_site_type_symbol
_atom_site_label
_atom_site_fract_x
_atom_site_fract_y
_atom_site_fract_z
_atom_site_U_iso_or_equiv
_atom_site_adp_type
_atom_site_calc_flag
_atom_site_refinement_flags
_atom_site_occupancy
_atom_site_disorder_assembly
_atom_site_disorder_group
Cd Cd1 0.0000 -0.15461(2) 0.2500 0.02841(8) Uani d S 1 . .
Cl Cl1 0.222718(19) 0.55886(13) 0.63416(9) 0.0652(2) Uani d . 1 . .
O O1 0.06477(4) -0.0960(2) 0.3902(2) 0.0444(3) Uani d . 1 . .
O O2 0.02952(4) 0.1741(2) 0.4642(2) 0.0361(3) Uani d . 1 . .
C C1 0.06390(6) 0.0837(3) 0.4530(2) 0.0306(4) Uani d . 1 . .
C C2 0.10373(6) 0.1976(3) 0.5081(2) 0.0298(4) Uani d . 1 . .
C C3 0.10333(6) 0.4005(3) 0.5697(3) 0.0355(4) Uani d . 1 . .
H H3A 0.0782 0.4630 0.5836 0.043 Uiso calc R 1 . .
C C4 0.14008(6) 0.5103(3) 0.6107(3) 0.0405(5) Uani d . 1 . .
H H4A 0.1398 0.6468 0.6510 0.049 Uiso calc R 1 . .
C C5 0.17716(6) 0.4147(4) 0.5911(3) 0.0407(5) Uani d . 1 . .
C C6 0.17853(6) 0.2115(4) 0.5343(3) 0.0421(5) Uani d . 1 . .
H H6A 0.2038 0.1485 0.5249 0.050 Uiso calc R 1 . .
C C7 0.14156(6) 0.1033(3) 0.4914(3) 0.0363(4) Uani d . 1 . .
H H7A 0.1420 -0.0332 0.4513 0.044 Uiso calc R 1 . .
O O1W 0.0000 -0.4993(3) 0.2500 0.0527(6) Uani d S 1 . .
H H1WA 0.0106 -0.5756 0.3494 0.079 Uiso d R 1 . .

loop_
_atom_site_aniso_label
_atom_site_aniso_U_11
_atom_site_aniso_U_22
_atom_site_aniso_U_33
_atom_site_aniso_U_12
_atom_site_aniso_U_13
_atom_site_aniso_U_23
Cd1 0.02668(12) 0.02429(12) 0.03493(12) 0.000 0.00687(8) 0.000
Cl1 0.0426(3) 0.0929(5) 0.0609(4) -0.0347(3) 0.0102(3) -0.0183(3)
O1 0.0365(8) 0.0428(8) 0.0546(9) -0.0097(6) 0.0093(6) -0.0179(7)
O2 0.0272(7) 0.0388(7) 0.0420(8) -0.0023(5) 0.0047(6) 0.0094(5)
C1 0.0300(9) 0.0369(10) 0.0252(8) -0.0059(8) 0.0047(7) 0.0034(7)
C2 0.0282(9) 0.0356(9) 0.0260(8) -0.0046(7) 0.0047(7) 0.0006(7)
C3 0.0316(10) 0.0396(10) 0.0360(9) -0.0026(8) 0.0075(8) -0.0046(8)
C4 0.0434(11) 0.0411(11) 0.0377(10) -0.0117(9) 0.0081(8) -0.0080(8)
C5 0.0323(10) 0.0579(13) 0.0315(9) -0.0160(9) 0.0036(8) -0.0014(9)
C6 0.0273(10) 0.0556(12) 0.0434(11) 0.0006(9) 0.0055(8) 0.0032(10)
C7 0.0328(10) 0.0374(10) 0.0390(10) 0.0000(8) 0.0069(8) 0.0016(8)
O1W 0.0701(15) 0.0225(10) 0.0564(13) 0.000 -0.0190(11) 0.000

loop_
_atom_type_symbol
_atom_type_description
_atom_type_scat_dispersion_real
_atom_type_scat_dispersion_imag
_atom_type_scat_source
C C 0.0033 0.0016 'International Tables Vol C Tables 4.2.6.8 and 6.1.1.4'
H H 0.0000 0.0000 'International Tables Vol C Tables 4.2.6.8 and 6.1.1.4'
N N 0.0061 0.0033 'International Tables Vol C Tables 4.2.6.8 and 6.1.1.4'
O O 0.0106 0.0060 'International Tables Vol C Tables 4.2.6.8 and 6.1.1.4'
Cl Cl 0.1484 0.1585 'International Tables Vol C Tables 4.2.6.8 and 6.1.1.4'
Co Co 0.3494 0.9721 'International Tables Vol C Tables 4.2.6.8 and 6.1.1.4'

loop_
_geom_angle_atom_site_label_1
_geom_angle_atom_site_label_2
_geom_angle_atom_site_label_3
_geom_angle_site_symmetry_1
_geom_angle_site_symmetry_3
_geom_angle
_geom_angle_publ_flag
O1 Cd1 O1 2 . 160.33(8) ?
O1 Cd1 O1W 2 . 99.84(4) ?
O1 Cd1 O1W . . 99.84(4) ?
O1 Cd1 O2 2 6 95.88(5) ?
O1 Cd1 O2 . 6 85.16(5) ?
O1W Cd1 O2 . 6 86.97(3) ?
O1 Cd1 O2 2 5_556 85.16(5) ?
O1 Cd1 O2 . 5_556 95.88(5) ?
O1W Cd1 O2 . 5_556 86.97(3) ?
O2 Cd1 O2 6 5_556 173.94(6) ?
C1 O1 Cd1 . . 104.39(12) ?
C1 O2 Cd1 . 5_556 120.07(11) ?
O1 C1 O2 . . 121.26(17) ?
O1 C1 C2 . . 119.30(17) ?
O2 C1 C2 . . 119.39(17) ?
C3 C2 C7 . . 119.59(18) ?
C3 C2 C1 . . 120.18(17) ?
C7 C2 C1 . . 120.18(18) ?
C4 C3 C2 . . 120.30(18) ?
C4 C3 H3A . . 119.9 ?
C2 C3 H3A . . 119.9 ?
C5 C4 C3 . . 119.15(19) ?
C5 C4 H4A . . 120.4 ?
C3 C4 H4A . . 120.4 ?
C6 C5 C4 . . 121.72(18) ?
C6 C5 Cl1 . . 119.92(16) ?
C4 C5 Cl1 . . 118.34(17) ?
C5 C6 C7 . . 118.77(19) ?
C5 C6 H6A . . 120.6 ?
C7 C6 H6A . . 120.6 ?
C6 C7 C2 . . 120.4(2) ?
C6 C7 H7A . . 119.8 ?
C2 C7 H7A . . 119.8 ?
Cd1 O1W H1WA . . 123.7 ?

loop_
_geom_bond_atom_site_label_1
_geom_bond_atom_site_label_2
_geom_bond_site_symmetry_2
_geom_bond_distance
_geom_bond_publ_flag
Cd1 O1 2 2.2210(14) y
Cd1 O1 . 2.2210(14) ?
Cd1 O1W . 2.233(2) y
Cd1 O2 6 2.3896(14) y
Cd1 O2 5_556 2.3896(14) ?
Cl1 C5 . 1.738(2) ?
O1 C1 . 1.249(2) ?
O2 C1 . 1.276(2) ?
O2 Cd1 5_556 2.3896(14) ?
C1 C2 . 1.490(3) ?
C2 C3 . 1.386(3) ?
C2 C7 . 1.395(3) ?
C3 C4 . 1.383(3) ?
C3 H3A . 0.9300 ?
C4 C5 . 1.382(3) ?
C4 H4A . 0.9300 ?
C5 C6 . 1.380(3) ?
C6 C7 . 1.385(3) ?
C6 H6A . 0.9300 ?
C7 H7A . 0.9300 ?
O1W H1WA . 0.8900 ?

loop_
_geom_hbond_atom_site_label_D
_geom_hbond_atom_site_label_H
_geom_hbond_atom_site_label_A
_geom_hbond_site_symmetry_A
_geom_hbond_distance_DH
_geom_hbond_distance_HA
_geom_hbond_distance_DA
_geom_hbond_angle_DHA
_geom_hbond_publ_flag
O1W H1WA O2 1_545 0.89 1.88 2.699(2) 152.74 y

loop_
_geom_torsion_atom_site_label_1
_geom_torsion_atom_site_label_2
_geom_torsion_atom_site_label_3
_geom_torsion_atom_site_label_4
_geom_torsion_site_symmetry_1
_geom_torsion_site_symmetry_2
_geom_torsion_site_symmetry_3
_geom_torsion_site_symmetry_4
_geom_torsion
_geom_torsion_publ_flag
O1 Cd1 O1 C1 2 . . . 21.30(11) ?
O1W Cd1 O1 C1 . . . . -158.70(11) ?
O2 Cd1 O1 C1 6 . . . 115.23(12) ?
O2 Cd1 O1 C1 5_556 . . . -70.77(12) ?
Cd1 O1 C1 O2 . . . . 14.4(2) ?
Cd1 O1 C1 C2 . . . . -162.92(13) ?
Cd1 O2 C1 O1 5_556 . . . 92.47(18) ?
Cd1 O2 C1 C2 5_556 . . . -90.19(17) ?
O1 C1 C2 C3 . . . . 176.98(18) ?
O2 C1 C2 C3 . . . . -0.4(3) ?
O1 C1 C2 C7 . . . . -0.7(3) ?
O2 C1 C2 C7 . . . . -178.09(17) ?
C7 C2 C3 C4 . . . . 1.4(3) ?
C1 C2 C3 C4 . . . . -176.33(18) ?
C2 C3 C4 C5 . . . . -0.6(3) ?
C3 C4 C5 C6 . . . . -0.9(3) ?
C3 C4 C5 Cl1 . . . . 177.43(16) ?
C4 C5 C6 C7 . . . . 1.6(3) ?
Cl1 C5 C6 C7 . . . . -176.69(16) ?
C5 C6 C7 C2 . . . . -0.8(3) ?
C3 C2 C7 C6 . . . . -0.6(3) ?
C1 C2 C7 C6 . . . . 177.07(18) ?
